data_4110193
loop_
_publ_author_name
'Jian Zhang'
'Shumei Chen'
'Henry Valle'
'Matthew Wong'
'Cristina Austria'
'Maria Cruz'
'Xianhui Bu'

_publ_contact_author_address
;
Department of Chemistry and Biochemistry
California State University, Long Beach
1250 Bellflower Boulevard, Long Beach, CA 90840

;
_publ_contact_author_email xbu@csulb.edu
_publ_contact_author_name 'Xianhui Bu'
_publ_contact_author_phone
;
;
_publ_section_title
;
 Manganese and Magnesium Homochiral Materials: Decoration of Honeycomb
 Channels with Homochiral Chains
;
_journal_name_full 'Journal of the American Chemical Society'
_journal_page_first 14168
_journal_page_last 14169
_journal_paper_doi 10.1021/ja076532y
_journal_volume 129
_journal_year 2007
_chemical_formula_sum 'C28 H46 Mn2 N2 O10'
_chemical_formula_weight 680.55
_chemical_name_systematic
; 
 ? 
;
_space_group_IT_number 4
_symmetry_cell_setting monoclinic
_symmetry_space_group_name_Hall 'P 2yb'
_symmetry_space_group_name_H-M 'P 1 21 1'
_atom_sites_solution_hydrogens geom
_atom_sites_solution_primary direct
_atom_sites_solution_secondary difmap
_audit_creation_method SHELXL-97
_cell_angle_alpha 90.00
_cell_angle_beta 108.6270(10)
_cell_angle_gamma 90.00
_cell_formula_units_Z 2
_cell_length_a 9.6693(2)
_cell_length_b 13.2688(3)
_cell_length_c 13.2744(3)
_cell_measurement_reflns_used 3943
_cell_measurement_temperature 273(2)
_cell_measurement_theta_max 23.49
_cell_measurement_theta_min 2.29
_cell_volume 1613.89(6)
_computing_cell_refinement 'Bruker SMART'
_computing_data_collection 'Bruker SMART'
_computing_data_reduction 'Bruker SAINT'
_computing_molecular_graphics 'Bruker SHELXTL'
_computing_publication_material 'Bruker SHELXTL'
_computing_structure_refinement 'SHELXL-97 (Sheldrick, 1997)'
_computing_structure_solution 'SHELXS-97 (Sheldrick, 1990)'
_diffrn_ambient_temperature 273(2)
_diffrn_measured_fraction_theta_full 0.997
_diffrn_measured_fraction_theta_max 0.997
_diffrn_measurement_device_type 'CCD area detector'
_diffrn_measurement_method 'phi and omega scans'
_diffrn_radiation_monochromator graphite
_diffrn_radiation_source 'fine-focus sealed tube'
_diffrn_radiation_type MoK\a
_diffrn_radiation_wavelength 0.71073
_diffrn_reflns_av_R_equivalents 0.0481
_diffrn_reflns_av_sigmaI/netI 0.0727
_diffrn_reflns_limit_h_max 11
_diffrn_reflns_limit_h_min -11
_diffrn_reflns_limit_k_max 16
_diffrn_reflns_limit_k_min -16
_diffrn_reflns_limit_l_max 15
_diffrn_reflns_limit_l_min -16
_diffrn_reflns_number 12008
_diffrn_reflns_theta_full 25.90
_diffrn_reflns_theta_max 25.90
_diffrn_reflns_theta_min 1.62
_exptl_absorpt_coefficient_mu 0.837
_exptl_absorpt_correction_type none
_exptl_crystal_density_diffrn 1.400
_exptl_crystal_density_meas 0
_exptl_crystal_F_000 716
_refine_diff_density_max 1.628
_refine_diff_density_min -0.792
_refine_diff_density_rms 0.136
_refine_ls_abs_structure_details 'Flack H D (1983), Acta Cryst. A39, 876-881'
_refine_ls_abs_structure_Flack 0.2(3)
_refine_ls_extinction_method none
_refine_ls_goodness_of_fit_ref 1.053
_refine_ls_hydrogen_treatment mixed
_refine_ls_matrix_type full
_refine_ls_number_parameters 354
_refine_ls_number_reflns 5973
_refine_ls_number_restraints 30
_refine_ls_restrained_S_all 5.611
_refine_ls_R_factor_all 0.1032
_refine_ls_R_factor_gt 0.0847
_refine_ls_shift/su_max 0.083
_refine_ls_shift/su_mean 0.010
_refine_ls_structure_factor_coef Fsqd
_refine_ls_weighting_details 'calc w=1/[\s^2^(Fo^2^)+(0.1324P)^2^+5.1793P] where P=(Fo^2^+2Fc^2^)/3'
_refine_ls_weighting_scheme calc
_refine_ls_wR_factor_gt 0.2273
_refine_ls_wR_factor_ref 0.2442
_reflns_number_gt 4635
_reflns_number_total 5973
_reflns_threshold_expression >2sigma(I)
_cod_data_source_file ja076532ysi20070829_025012.cif
_cod_data_source_block 3
_cod_database_code 4110193

loop_
_symmetry_equiv_pos_as_xyz
'x, y, z'
'-x, y+1/2, -z'

loop_
_atom_site_label
_atom_site_type_symbol
_atom_site_fract_x
_atom_site_fract_y
_atom_site_fract_z
_atom_site_U_iso_or_equiv
_atom_site_adp_type
_atom_site_occupancy
_atom_site_symmetry_multiplicity
_atom_site_calc_flag
_atom_site_refinement_flags
Mn1 Mn 0.6292(7) 0.6231(4) 0.8055(5) 0.026(2) Uani 1 1 d .
Mn2 Mn 0.8632(7) 0.6470(4) 0.7000(5) 0.0233(19) Uani 1 1 d .
O1 O 1.177(4) 1.087(3) 1.073(3) 0.043(10) Uani 1 1 d .
O2 O 1.001(4) 1.114(3) 1.144(3) 0.041(9) Uani 1 1 d .
O3 O 0.692(5) 0.776(3) 0.829(3) 0.045(10) Uani 1 1 d .
O4 O 0.857(5) 0.799(3) 0.746(3) 0.047(10) Uani 1 1 d .
O5 O 0.336(4) 0.170(3) 0.426(3) 0.045(10) Uani 1 1 d .
O6 O 0.510(5) 0.165(4) 0.347(3) 0.052(11) Uani 1 1 d .
O7 O 0.622(5) 0.476(3) 0.750(3) 0.049(11) Uani 1 1 d .
O8 O 0.805(4) 0.491(3) 0.684(4) 0.052(12) Uani 1 1 d .
O9 O 1.002(4) 0.631(3) 0.608(3) 0.040(9) Uani 1 1 d .
O10 O 0.486(5) 0.629(4) 0.892(3) 0.063(13) Uani 1 1 d .
N1 N 1.007(6) 0.526(8) 0.506(7) 0.12(4) Uani 1 1 d .
N2 N 0.471(9) 0.767(5) 0.990(7) 0.12(3) Uani 1 1 d .
C1 C 0.925(5) 1.059(4) 0.960(4) 0.039(13) Uani 1 1 d D
C2 C 0.931(9) 0.932(7) 0.901(8) 0.30(12) Uiso 1 1 d D
C3 C 0.791(5) 0.940(4) 0.832(4) 0.036(13) Uani 1 1 d D
H3A H 0.7905 0.9825 0.7712 0.043 Uiso 1 1 calc R
C4 C 0.679(7) 0.975(5) 0.878(10) 0.29(12) Uani 1 1 d D
H4A H 0.6411 0.9195 0.9093 0.346 Uiso 1 1 calc R
H4B H 0.5984 1.0082 0.8251 0.346 Uiso 1 1 calc R
C5 C 0.771(10) 1.050(8) 0.964(11) 0.34(15) Uiso 1 1 d D
H5A H 0.7245 1.1158 0.9517 0.406 Uiso 1 1 calc R
H5B H 0.7730 1.0270 1.0336 0.406 Uiso 1 1 calc R
C6 C 0.936(16) 1.119(9) 0.867(10) 0.21(7) Uiso 1 1 d D
H6A H 0.9326 1.1900 0.8827 0.314 Uiso 1 1 calc R
H6B H 0.8566 1.1028 0.8050 0.314 Uiso 1 1 calc R
H6C H 1.0270 1.1047 0.8553 0.314 Uiso 1 1 calc R
C7 C 1.06(3) 0.929(15) 0.85(3) 0.6(3) Uiso 1 1 d D
H7A H 1.0665 0.8629 0.8274 0.857 Uiso 1 1 calc R
H7B H 1.1479 0.9463 0.9083 0.857 Uiso 1 1 calc R
H7C H 1.0401 0.9770 0.7968 0.857 Uiso 1 1 calc R
C8 C 0.987(8) 0.881(6) 1.000(6) 0.062(18) Uani 1 1 d D
H8A H 1.0026 0.8111 0.9879 0.093 Uiso 1 1 calc R
H8B H 0.9193 0.8864 1.0391 0.093 Uiso 1 1 calc R
H8C H 1.0786 0.9110 1.0406 0.093 Uiso 1 1 calc R
C9 C 1.043(6) 1.094(3) 1.067(4) 0.032(12) Uani 1 1 d .
C10 C 0.782(6) 0.830(4) 0.801(4) 0.036(13) Uani 1 1 d .
C11 C 0.574(4) 0.204(3) 0.532(3) 0.024(10) Uani 1 1 d D
C12 C 0.605(5) 0.320(3) 0.546(3) 0.049(16) Uani 1 1 d D
C13 C 0.689(5) 0.332(3) 0.666(3) 0.028(11) Uani 1 1 d D
H13A H 0.7859 0.3013 0.6809 0.034 Uiso 1 1 calc R
C14 C 0.602(7) 0.270(4) 0.719(3) 0.056(16) Uani 1 1 d D
C16 C 0.727(7) 0.173(11) 0.543(6) 0.15(6) Uani 1 1 d D
H16A H 0.7310 0.1007 0.5367 0.228 Uiso 1 1 calc R
H16B H 0.7916 0.1938 0.6103 0.228 Uiso 1 1 calc R
H16C H 0.7555 0.2036 0.4869 0.228 Uiso 1 1 calc R
C17 C 0.707(8) 0.353(6) 0.477(5) 0.08(2) Uani 1 1 d D
H17A H 0.7260 0.4240 0.4842 0.124 Uiso 1 1 calc R
H17B H 0.6585 0.3374 0.4032 0.124 Uiso 1 1 calc R
H17C H 0.7977 0.3168 0.5010 0.124 Uiso 1 1 calc R
C18 C 0.474(6) 0.386(5) 0.508(5) 0.046(17) Uani 1 1 d D
H18A H 0.4077 0.3700 0.5466 0.069 Uiso 1 1 calc R
H18B H 0.4271 0.3748 0.4338 0.069 Uiso 1 1 calc R
H18C H 0.5033 0.4551 0.5203 0.069 Uiso 1 1 calc R
C19 C 0.466(6) 0.182(4) 0.425(4) 0.036(13) Uani 1 1 d .
C20 C 0.707(6) 0.441(4) 0.703(4) 0.035(12) Uani 1 1 d .
C21 C 1.069(8) 0.413(5) 0.464(6) 0.07(2) Uani 1 1 d .
H21A H 1.1425 0.3834 0.5232 0.102 Uiso 1 1 calc R
H21B H 1.1091 0.4277 0.4084 0.102 Uiso 1 1 calc R
H21C H 0.9885 0.3674 0.4385 0.102 Uiso 1 1 calc R
C23 C 1.063(8) 0.544(10) 0.589(6) 0.11(5) Uani 1 1 d .
C24 C 0.893(8) 0.574(7) 0.418(6) 0.08(3) Uani 1 1 d .
H24A H 0.8603 0.6346 0.4424 0.120 Uiso 1 1 calc R
H24B H 0.8129 0.5285 0.3910 0.120 Uiso 1 1 calc R
H24C H 0.9329 0.5905 0.3619 0.120 Uiso 1 1 calc R
C25 C 1.176(8) 0.494(7) 0.675(6) 0.08(2) Uani 1 1 d .
H25A H 1.2003 0.5347 0.7376 0.115 Uiso 1 1 calc R
H25B H 1.2618 0.4847 0.6536 0.115 Uiso 1 1 calc R
H25C H 1.1414 0.4295 0.6888 0.115 Uiso 1 1 calc R
C26 C 0.613(9) 0.706(9) 1.084(6) 0.10(4) Uani 1 1 d .
H26A H 0.6336 0.6442 1.0547 0.153 Uiso 1 1 calc R
H26B H 0.5852 0.6928 1.1458 0.153 Uiso 1 1 calc R
H26C H 0.6979 0.7485 1.1028 0.153 Uiso 1 1 calc R
C27 C 0.425(7) 0.860(7) 1.020(5) 0.08(3) Uani 1 1 d .
H27A H 0.3465 0.8869 0.9612 0.113 Uiso 1 1 calc R
H27B H 0.5045 0.9071 1.0385 0.113 Uiso 1 1 calc R
H27C H 0.3907 0.8504 1.0796 0.113 Uiso 1 1 calc R
C28 C 0.303(8) 0.766(8) 0.826(5) 0.09(3) Uani 1 1 d .
H28A H 0.2786 0.8292 0.8508 0.131 Uiso 1 1 calc R
H28B H 0.2213 0.7211 0.8105 0.131 Uiso 1 1 calc R
H28C H 0.3289 0.7768 0.7625 0.131 Uiso 1 1 calc R
C29 C 0.442(10) 0.716(5) 0.917(8) 0.09(3) Uani 1 1 d .
C15 C 0.524(7) 0.203(5) 0.632(5) 0.071(18) Uiso 1 1 d D

loop_
_atom_site_aniso_label
_atom_site_aniso_U_11
_atom_site_aniso_U_22
_atom_site_aniso_U_33
_atom_site_aniso_U_23
_atom_site_aniso_U_13
_atom_site_aniso_U_12
Mn1 0.027(4) 0.026(5) 0.024(4) 0.003(3) 0.006(3) -0.001(3)
Mn2 0.027(3) 0.019(4) 0.024(4) -0.001(3) 0.008(3) -0.001(3)
O1 0.034(19) 0.04(2) 0.04(2) 0.000(18) 0.000(17) -0.005(16)
O2 0.046(19) 0.04(2) 0.028(17) -0.009(17) -0.002(15) 0.008(18)
O3 0.06(3) 0.02(2) 0.05(2) 0.005(18) 0.01(2) -0.005(18)
O4 0.06(3) 0.03(2) 0.04(2) -0.005(19) 0.01(2) 0.016(19)
O5 0.04(2) 0.05(3) 0.04(2) -0.001(18) -0.010(16) -0.014(17)
O6 0.06(2) 0.05(3) 0.04(2) -0.01(2) 0.002(18) 0.00(2)
O7 0.07(3) 0.03(2) 0.05(3) -0.012(19) 0.02(2) -0.007(19)
O8 0.04(2) 0.03(2) 0.08(3) -0.02(2) 0.01(2) -0.01(2)
O9 0.043(19) 0.03(2) 0.05(2) 0.00(2) 0.020(16) 0.008(19)
O10 0.07(3) 0.07(3) 0.07(3) -0.02(3) 0.06(2) -0.02(3)
N1 0.04(3) 0.21(10) 0.11(6) 0.11(7) 0.01(3) -0.01(4)
N2 0.16(7) 0.07(4) 0.18(8) -0.09(5) 0.15(7) -0.04(4)
C1 0.04(3) 0.04(3) 0.02(2) 0.00(2) 0.00(2) 0.00(3)
C3 0.04(3) 0.03(3) 0.02(3) 0.01(2) 0.00(2) 0.00(2)
C4 0.17(10) 0.07(6) 0.8(3) -0.21(13) 0.33(17) -0.08(6)
C8 0.07(4) 0.04(4) 0.05(3) 0.01(3) -0.02(3) 0.01(3)
C9 0.05(3) 0.01(2) 0.03(3) -0.005(19) 0.00(2) -0.01(2)
C10 0.05(3) 0.02(3) 0.02(3) 0.00(2) 0.00(2) 0.01(3)
C11 0.03(2) 0.00(2) 0.03(3) -0.008(19) 0.00(2) -0.004(17)
C12 0.06(3) 0.004(19) 0.04(3) -0.016(19) -0.04(2) 0.008(19)
C13 0.03(2) 0.01(2) 0.04(3) 0.00(2) -0.01(2) 0.003(18)
C14 0.10(4) 0.03(3) 0.03(3) 0.01(2) 0.00(3) -0.01(3)
C16 0.06(4) 0.32(17) 0.05(4) -0.07(7) -0.02(3) 0.09(7)
C17 0.10(6) 0.09(6) 0.07(5) -0.01(4) 0.03(4) -0.05(5)
C18 0.06(4) 0.03(3) 0.03(3) -0.01(2) -0.01(3) 0.00(2)
C19 0.04(3) 0.03(3) 0.02(3) 0.01(2) -0.01(2) 0.00(2)
C20 0.04(3) 0.02(3) 0.04(3) 0.00(2) 0.00(3) 0.00(2)
C21 0.08(5) 0.06(4) 0.09(5) 0.00(4) 0.07(5) 0.00(4)
C23 0.04(4) 0.22(14) 0.05(5) 0.08(7) -0.01(4) -0.03(6)
C24 0.06(4) 0.09(6) 0.10(6) 0.02(5) 0.03(4) 0.02(4)
C25 0.08(5) 0.10(7) 0.07(5) 0.01(4) 0.04(4) 0.01(5)
C26 0.08(5) 0.18(11) 0.04(4) -0.02(5) 0.01(4) 0.04(6)
C27 0.05(4) 0.13(8) 0.04(3) -0.05(4) 0.01(3) 0.01(4)
C28 0.07(5) 0.14(9) 0.04(4) 0.03(5) 0.00(3) 0.02(5)
C29 0.14(8) 0.05(4) 0.15(8) -0.04(5) 0.13(7) -0.04(5)

loop_
_atom_type_symbol
_atom_type_description
_atom_type_scat_dispersion_real
_atom_type_scat_dispersion_imag
_atom_type_scat_source
C C 0.0033 0.0016 'International Tables Vol C Tables 4.2.6.8 and 6.1.1.4'
H H 0.0000 0.0000 'International Tables Vol C Tables 4.2.6.8 and 6.1.1.4'
N N 0.0061 0.0033 'International Tables Vol C Tables 4.2.6.8 and 6.1.1.4'
O O 0.0106 0.0060 'International Tables Vol C Tables 4.2.6.8 and 6.1.1.4'
Mn Mn 0.3368 0.7283 'International Tables Vol C Tables 4.2.6.8 and 6.1.1.4'

loop_
_geom_angle_atom_site_label_1
_geom_angle_atom_site_label_2
_geom_angle_atom_site_label_3
_geom_angle
_geom_angle_site_symmetry_1
_geom_angle_site_symmetry_3
O10 Mn1 O7 106(2) . .
O10 Mn1 O1 100.0(17) . 2_747
O7 Mn1 O1 88.7(17) . 2_747
O10 Mn1 O6 100.8(18) . 2_656
O7 Mn1 O6 88.3(19) . 2_656
O1 Mn1 O6 159.0(16) 2_747 2_656
O10 Mn1 O3 95(2) . .
O7 Mn1 O3 158.2(16) . .
O1 Mn1 O3 87.8(17) 2_747 .
O6 Mn1 O3 87.3(18) 2_656 .
O10 Mn1 Mn2 169.8(15) . .
O7 Mn1 Mn2 83.2(12) . .
O1 Mn1 Mn2 76.4(11) 2_747 .
O6 Mn1 Mn2 82.6(11) 2_656 .
O3 Mn1 Mn2 75.1(11) . .
O9 Mn2 O2 104.0(14) . 2_747
O9 Mn2 O4 110.4(17) . .
O2 Mn2 O4 88.9(17) 2_747 .
O9 Mn2 O5 98.2(14) . 2_656
O2 Mn2 O5 157.0(14) 2_747 2_656
O4 Mn2 O5 89.3(16) . 2_656
O9 Mn2 O8 92.5(16) . .
O2 Mn2 O8 87.5(17) 2_747 .
O4 Mn2 O8 156.9(15) . .
O5 Mn2 O8 85.2(18) 2_656 .
O9 Mn2 Mn1 165.9(12) . .
O2 Mn2 Mn1 81.1(10) 2_747 .
O4 Mn2 Mn1 82.6(12) . .
O5 Mn2 Mn1 75.9(11) 2_656 .
O8 Mn2 Mn1 74.3(11) . .
C9 O1 Mn1 132(3) . 2_757
C9 O2 Mn2 126(3) . 2_757
C10 O3 Mn1 134(4) . .
C10 O4 Mn2 124(4) . .
C19 O5 Mn2 132(3) . 2_646
C19 O6 Mn1 124(4) . 2_646
C20 O7 Mn1 125(4) . .
C20 O8 Mn2 134(4) . .
C23 O9 Mn2 126(4) . .
C29 O10 Mn1 121(4) . .
C23 N1 C24 136(10) . .
C23 N1 C21 113(9) . .
C24 N1 C21 111(8) . .
C29 N2 C27 138(10) . .
C29 N2 C26 105(8) . .
C27 N2 C26 117(7) . .
C6 C1 C5 113(7) . .
C6 C1 C9 111(7) . .
C5 C1 C9 115(6) . .
C6 C1 C2 97(5) . .
C5 C1 C2 96(5) . .
C9 C1 C2 122(5) . .
C3 C2 C8 132(9) . .
C3 C2 C7 118(10) . .
C8 C2 C7 104(10) . .
C3 C2 C1 93(5) . .
C8 C2 C1 95(6) . .
C7 C2 C1 109(9) . .
C2 C3 C4 116(6) . .
C2 C3 C10 94(6) . .
C4 C3 C10 115(5) . .
C2 C3 H3A 110.2 . .
C4 C3 H3A 110.3 . .
C10 C3 H3A 110.1 . .
C3 C4 C5 100(5) . .
C3 C4 H4A 111.9 . .
C5 C4 H4A 111.9 . .
C3 C4 H4B 111.5 . .
C5 C4 H4B 111.6 . .
H4A C4 H4B 109.5 . .
C1 C5 C4 111(6) . .
C1 C5 H5A 109.5 . .
C4 C5 H5A 109.5 . .
C1 C5 H5B 109.4 . .
C4 C5 H5B 109.2 . .
H5A C5 H5B 108.0 . .
C1 C6 H6A 109.4 . .
C1 C6 H6B 109.5 . .
H6A C6 H6B 109.5 . .
C1 C6 H6C 109.6 . .
H6A C6 H6C 109.5 . .
H6B C6 H6C 109.5 . .
C2 C7 H7A 109.5 . .
C2 C7 H7B 109.6 . .
H7A C7 H7B 109.5 . .
C2 C7 H7C 109.4 . .
H7A C7 H7C 109.5 . .
H7B C7 H7C 109.5 . .
C2 C8 H8A 109.4 . .
C2 C8 H8B 109.5 . .
H8A C8 H8B 109.5 . .
C2 C8 H8C 109.6 . .
H8A C8 H8C 109.5 . .
H8B C8 H8C 109.5 . .
O2 C9 O1 123(5) . .
O2 C9 C1 118(4) . .
O1 C9 C1 118(4) . .
O4 C10 O3 124(5) . .
O4 C10 C3 119(5) . .
O3 C10 C3 117(5) . .
C16 C11 C19 114(4) . .
C16 C11 C15 120(5) . .
C19 C11 C15 119(4) . .
C16 C11 C12 97(6) . .
C19 C11 C12 110(4) . .
C15 C11 C12 90(4) . .
C18 C12 C13 114(4) . .
C18 C12 C11 116(4) . .
C13 C12 C11 104(3) . .
C18 C12 C17 105(5) . .
C13 C12 C17 110(4) . .
C11 C12 C17 109(4) . .
C14 C13 C20 113(4) . .
C14 C13 C12 104(4) . .
C20 C13 C12 113(4) . .
C14 C13 H13A 108.9 . .
C20 C13 H13A 109.0 . .
C12 C13 H13A 109.0 . .
C15 C14 C13 101(4) . .
C11 C16 H16A 109.5 . .
C11 C16 H16B 109.4 . .
H16A C16 H16B 109.5 . .
C11 C16 H16C 109.5 . .
H16A C16 H16C 109.5 . .
H16B C16 H16C 109.5 . .
C12 C17 H17A 109.5 . .
C12 C17 H17B 109.5 . .
H17A C17 H17B 109.5 . .
C12 C17 H17C 109.4 . .
H17A C17 H17C 109.5 . .
H17B C17 H17C 109.5 . .
C12 C18 H18A 109.4 . .
C12 C18 H18B 109.5 . .
H18A C18 H18B 109.5 . .
C12 C18 H18C 109.5 . .
H18A C18 H18C 109.5 . .
H18B C18 H18C 109.5 . .
O6 C19 O5 125(5) . .
O6 C19 C11 120(5) . .
O5 C19 C11 114(4) . .
O8 C20 O7 123(5) . .
O8 C20 C13 117(5) . .
O7 C20 C13 119(5) . .
N1 C21 H21A 109.5 . .
N1 C21 H21B 109.5 . .
H21A C21 H21B 109.5 . .
N1 C21 H21C 109.5 . .
H21A C21 H21C 109.5 . .
H21B C21 H21C 109.5 . .
N1 C23 O9 105(9) . .
N1 C23 C25 134(10) . .
O9 C23 C25 120(9) . .
N1 C24 H24A 109.3 . .
N1 C24 H24B 109.6 . .
H24A C24 H24B 109.5 . .
N1 C24 H24C 109.5 . .
H24A C24 H24C 109.5 . .
H24B C24 H24C 109.5 . .
C23 C25 H25A 109.4 . .
C23 C25 H25B 109.5 . .
H25A C25 H25B 109.5 . .
C23 C25 H25C 109.6 . .
H25A C25 H25C 109.5 . .
H25B C25 H25C 109.5 . .
N2 C26 H26A 109.5 . .
N2 C26 H26B 109.5 . .
H26A C26 H26B 109.5 . .
N2 C26 H26C 109.4 . .
H26A C26 H26C 109.5 . .
H26B C26 H26C 109.5 . .
N2 C27 H27A 109.5 . .
N2 C27 H27B 109.5 . .
H27A C27 H27B 109.5 . .
N2 C27 H27C 109.5 . .
H27A C27 H27C 109.5 . .
H27B C27 H27C 109.5 . .
C29 C28 H28A 109.4 . .
C29 C28 H28B 109.5 . .
H28A C28 H28B 109.5 . .
C29 C28 H28C 109.5 . .
H28A C28 H28C 109.5 . .
H28B C28 H28C 109.5 . .
N2 C29 O10 136(10) . .
N2 C29 C28 108(9) . .
O10 C29 C28 115(8) . .
C14 C15 C11 116(5) . .

loop_
_geom_bond_atom_site_label_1
_geom_bond_atom_site_label_2
_geom_bond_distance
_geom_bond_site_symmetry_2
Mn1 O10 2.06(3) .
Mn1 O7 2.07(4) .
Mn1 O1 2.10(4) 2_747
Mn1 O6 2.11(4) 2_656
Mn1 O3 2.11(4) .
Mn1 Mn2 3.034(8) .
Mn2 O9 2.09(3) .
Mn2 O2 2.11(3) 2_747
Mn2 O4 2.12(4) .
Mn2 O5 2.13(3) 2_656
Mn2 O8 2.13(4) .
O1 C9 1.28(6) .
O1 Mn1 2.10(4) 2_757
O2 C9 1.24(6) .
O2 Mn2 2.11(3) 2_757
O3 C10 1.27(7) .
O4 C10 1.24(6) .
O5 C19 1.27(6) .
O5 Mn2 2.13(3) 2_646
O6 C19 1.26(6) .
O6 Mn1 2.11(4) 2_646
O7 C20 1.27(7) .
O8 C20 1.25(7) .
O9 C23 1.36(14) .
O10 C29 1.31(8) .
N1 C23 1.09(12) .
N1 C24 1.47(9) .
N1 C21 1.77(13) .
N2 C29 1.14(10) .
N2 C27 1.41(10) .
N2 C26 1.73(12) .
C1 C6 1.50(8) .
C1 C5 1.52(8) .
C1 C9 1.58(6) .
C1 C2 1.87(9) .
C2 C3 1.37(8) .
C2 C8 1.42(9) .
C2 C7 1.55(11) .
C3 C4 1.48(7) .
C3 C10 1.51(7) .
C3 H3A 0.9800 .
C4 C5 1.56(10) .
C4 H4A 0.9700 .
C4 H4B 0.9700 .
C5 H5A 0.9700 .
C5 H5B 0.9700 .
C6 H6A 0.9600 .
C6 H6B 0.9600 .
C6 H6C 0.9600 .
C7 H7A 0.9600 .
C7 H7B 0.9600 .
C7 H7C 0.9600 .
C8 H8A 0.9600 .
C8 H8B 0.9600 .
C8 H8C 0.9600 .
C11 C16 1.49(6) .
C11 C19 1.50(6) .
C11 C15 1.55(6) .
C11 C12 1.58(5) .
C12 C18 1.48(6) .
C12 C13 1.54(5) .
C12 C17 1.62(7) .
C13 C14 1.50(6) .
C13 C20 1.52(7) .
C13 H13A 0.9800 .
C14 C15 1.45(7) .
C16 H16A 0.9600 .
C16 H16B 0.9600 .
C16 H16C 0.9600 .
C17 H17A 0.9600 .
C17 H17B 0.9600 .
C17 H17C 0.9600 .
C18 H18A 0.9600 .
C18 H18B 0.9600 .
C18 H18C 0.9600 .
C21 H21A 0.9600 .
C21 H21B 0.9600 .
C21 H21C 0.9600 .
C23 C25 1.46(11) .
C24 H24A 0.9600 .
C24 H24B 0.9600 .
C24 H24C 0.9600 .
C25 H25A 0.9600 .
C25 H25B 0.9600 .
C25 H25C 0.9600 .
C26 H26A 0.9600 .
C26 H26B 0.9600 .
C26 H26C 0.9600 .
C27 H27A 0.9600 .
C27 H27B 0.9600 .
C27 H27C 0.9600 .
C28 C29 1.63(12) .
C28 H28A 0.9600 .
C28 H28B 0.9600 .
C28 H28C 0.9600 .
